data_2224178
loop_
_publ_author_name
'Wang, Shi-Chao'
'Hou, Qiu-Fei'
'Jiang, Shi-Mei'

_publ_section_title
;
 2-Methyl-2,4-di-4-pyridyl-2,3-dihydro-1<i>H</i>-1,5-benzodiazepine
 acetic acid solvate
;
_journal_coeditor_code CV2662
_journal_issue 12
_journal_name_full 'Acta Crystallographica Section E'
_journal_page_first o3213
_journal_paper_doi 10.1107/S1600536809049836
_journal_volume 65
_journal_year 2009
_chemical_formula_iupac 'C20 H18 N4, C2 H4 O2'
_chemical_formula_moiety 'C20 H18 N4, C2 H4 O2'
_chemical_formula_sum 'C22 H22 N4 O2'
_chemical_formula_weight 374.44
_chemical_name_systematic
;2-Methyl-2,4-di-4-pyridyl-2,3-dihydro-1<i>H</i>-1,5-benzodiazepine acetic
 acid
solvate
;
_space_group_IT_number 2
_symmetry_cell_setting triclinic
_symmetry_space_group_name_Hall '-P 1'
_symmetry_space_group_name_H-M 'P -1'
_atom_sites_solution_hydrogens geom
_atom_sites_solution_primary direct
_atom_sites_solution_secondary difmap
_cell_angle_alpha 68.56(3)
_cell_angle_beta 75.41(3)
_cell_angle_gamma 88.52(3)
_cell_formula_units_Z 2
_cell_length_a 8.925(6)
_cell_length_b 10.172(8)
_cell_length_c 12.283(9)
_cell_measurement_reflns_used 6051
_cell_measurement_temperature 290(2)
_cell_measurement_theta_max 27.54
_cell_measurement_theta_min 3.08
_cell_volume 1001.8(13)
_computing_cell_refinement 'RAPID-AUTO (Rigaku, 1998)'
_computing_data_collection 'RAPID-AUTO (Rigaku, 1998)'
_computing_data_reduction 'CrystalStructure (Rigaku/MSC, 2002)'
_computing_molecular_graphics 'PLATON (Spek, 2009)'
_computing_publication_material 'SHELXL97 (Sheldrick, 2008)'
_computing_structure_refinement 'SHELXL97 (Sheldrick, 2008)'
_computing_structure_solution 'SHELXS97 (Sheldrick, 2008)'
_diffrn_ambient_temperature 290(2)
_diffrn_measured_fraction_theta_full 0.990
_diffrn_measured_fraction_theta_max 0.990
_diffrn_measurement_device_type 'Rigaku R-AXIS RAPID'
_diffrn_measurement_method '\w scans'
_diffrn_radiation_monochromator graphite
_diffrn_radiation_source 'fine-focus sealed tube'
_diffrn_radiation_type MoK\a
_diffrn_radiation_wavelength 0.71073
_diffrn_reflns_av_R_equivalents 0.0390
_diffrn_reflns_av_sigmaI/netI 0.0574
_diffrn_reflns_limit_h_max 11
_diffrn_reflns_limit_h_min -11
_diffrn_reflns_limit_k_max 13
_diffrn_reflns_limit_k_min -13
_diffrn_reflns_limit_l_max 15
_diffrn_reflns_limit_l_min -15
_diffrn_reflns_number 9946
_diffrn_reflns_theta_full 27.48
_diffrn_reflns_theta_max 27.48
_diffrn_reflns_theta_min 3.08
_diffrn_standards_decay_% 0
_diffrn_standards_interval_count 0
_diffrn_standards_interval_time 0
_diffrn_standards_number 0
_exptl_absorpt_coefficient_mu 0.082
_exptl_absorpt_correction_T_max 0.9927
_exptl_absorpt_correction_T_min 0.9910
_exptl_absorpt_correction_type multi-scan
_exptl_absorpt_process_details '(ABSCOR; Higashi, 1995)'
_exptl_crystal_colour colourless
_exptl_crystal_density_diffrn 1.241
_exptl_crystal_density_method 'not measured'
_exptl_crystal_description block
_exptl_crystal_F_000 396
_exptl_crystal_size_max 0.11
_exptl_crystal_size_mid 0.10
_exptl_crystal_size_min 0.09
_refine_diff_density_max 0.235
_refine_diff_density_min -0.364
_refine_ls_extinction_method none
_refine_ls_goodness_of_fit_ref 1.042
_refine_ls_hydrogen_treatment constr
_refine_ls_matrix_type full
_refine_ls_number_parameters 256
_refine_ls_number_reflns 4547
_refine_ls_number_restraints 0
_refine_ls_restrained_S_all 1.042
_refine_ls_R_factor_all 0.1233
_refine_ls_R_factor_gt 0.0639
_refine_ls_shift/su_max 0.000
_refine_ls_shift/su_mean 0.000
_refine_ls_structure_factor_coef Fsqd
_refine_ls_weighting_details 'calc w=1/[\s^2^(Fo^2^)+(0.1067P)^2^+0.0338P] where P=(Fo^2^+2Fc^2^)/3'
_refine_ls_weighting_scheme calc
_refine_ls_wR_factor_gt 0.1742
_refine_ls_wR_factor_ref 0.2105
_reflns_number_gt 2400
_reflns_number_total 4547
_reflns_threshold_expression I>2sigma(I)
_cod_data_source_file cv2662.cif
_cod_data_source_block I
_cod_original_cell_volume 1001.8(12)
_cod_database_code 2224178
_cod_database_fobs_code 2224178

loop_
_symmetry_equiv_pos_as_xyz
'x, y, z'
'-x, -y, -z'

loop_
_atom_site_type_symbol
_atom_site_label
_atom_site_fract_x
_atom_site_fract_y
_atom_site_fract_z
_atom_site_U_iso_or_equiv
_atom_site_adp_type
_atom_site_calc_flag
_atom_site_refinement_flags
_atom_site_occupancy
_atom_site_disorder_assembly
_atom_site_disorder_group
C C1 0.2037(3) 0.2500(2) 1.0826(2) 0.0436(6) Uani d . 1 . .
C C2 0.1293(3) 0.2017(3) 1.2065(3) 0.0533(7) Uani d . 1 . .
H H2 0.0990 0.2679 1.2422 0.064 Uiso calc R 1 . .
C C3 0.0993(3) 0.0601(3) 1.2775(3) 0.0603(7) Uani d . 1 . .
H H3 0.0519 0.0310 1.3600 0.072 Uiso calc R 1 . .
C C4 0.1407(3) -0.0376(3) 1.2242(3) 0.0598(8) Uani d . 1 . .
H H4 0.1206 -0.1338 1.2707 0.072 Uiso calc R 1 . .
C C5 0.2111(3) 0.0060(2) 1.1037(3) 0.0545(7) Uani d . 1 . .
H H5 0.2379 -0.0623 1.0698 0.065 Uiso calc R 1 . .
C C6 0.2455(3) 0.1504(2) 1.0273(2) 0.0448(6) Uani d . 1 . .
C C7 0.3831(3) 0.3117(2) 0.8120(2) 0.0456(6) Uani d . 1 . .
C C8 0.5137(3) 0.2748(3) 0.7236(3) 0.0616(8) Uani d . 1 . .
H H8A 0.5878 0.2247 0.7652 0.092 Uiso calc R 1 . .
H H8B 0.5639 0.3603 0.6590 0.092 Uiso calc R 1 . .
H H8C 0.4717 0.2163 0.6907 0.092 Uiso calc R 1 . .
C C9 0.2688(3) 0.3983(2) 0.7451(2) 0.0476(6) Uani d . 1 . .
C C10 0.1148(4) 0.3542(3) 0.7753(3) 0.0701(9) Uani d . 1 . .
H H10 0.0750 0.2681 0.8374 0.084 Uiso calc R 1 . .
C C11 0.0187(4) 0.4432(4) 0.7092(4) 0.0911(12) Uani d . 1 . .
H H11 -0.0858 0.4136 0.7294 0.109 Uiso calc R 1 . .
C C12 0.2161(5) 0.6063(4) 0.5942(3) 0.0795(10) Uani d . 1 . .
H H12 0.2526 0.6934 0.5325 0.095 Uiso calc R 1 . .
C C13 0.3180(4) 0.5278(3) 0.6521(3) 0.0652(8) Uani d . 1 . .
H H13 0.4216 0.5614 0.6290 0.078 Uiso calc R 1 . .
C C14 0.4524(3) 0.4008(2) 0.8686(2) 0.0458(6) Uani d . 1 . .
H H14A 0.5078 0.3404 0.9244 0.055 Uiso calc R 1 . .
H H14B 0.5263 0.4741 0.8050 0.055 Uiso calc R 1 . .
C C15 0.3307(3) 0.4680(2) 0.9343(2) 0.0400(5) Uani d . 1 . .
C C16 0.3302(3) 0.6249(2) 0.8930(2) 0.0409(5) Uani d . 1 . .
C C17 0.4648(3) 0.7133(2) 0.8320(2) 0.0468(6) Uani d . 1 . .
H H17 0.5584 0.6766 0.8080 0.056 Uiso calc R 1 . .
C C18 0.4577(3) 0.8567(2) 0.8072(3) 0.0533(7) Uani d . 1 . .
H H18 0.5499 0.9139 0.7690 0.064 Uiso calc R 1 . .
C C19 0.1991(3) 0.8327(3) 0.8883(3) 0.0587(7) Uani d . 1 . .
H H19 0.1058 0.8733 0.9053 0.070 Uiso calc R 1 . .
C C20 0.1949(3) 0.6889(3) 0.9202(3) 0.0534(7) Uani d . 1 . .
H H20 0.1013 0.6344 0.9601 0.064 Uiso calc R 1 . .
C C21 0.6804(5) 0.8687(5) 0.4824(4) 0.1079(15) Uani d . 1 . .
H H21A 0.5708 0.8432 0.5084 0.162 Uiso calc R 1 . .
H H21B 0.7133 0.9067 0.3955 0.162 Uiso calc R 1 . .
H H21C 0.7025 0.9387 0.5126 0.162 Uiso calc R 1 . .
C C22 0.7639(4) 0.7424(4) 0.5294(3) 0.0768(10) Uani d . 1 . .
N N1 0.2212(2) 0.39891(19) 1.02797(19) 0.0445(5) Uani d . 1 . .
N N2 0.3101(3) 0.1793(2) 0.9066(2) 0.0551(6) Uani d . 1 . .
H H2A 0.3069 0.1093 0.8836 0.066 Uiso calc R 1 . .
N N3 0.0682(4) 0.5654(3) 0.6210(3) 0.0836(9) Uani d . 1 . .
N N4 0.3286(3) 0.9185(2) 0.8342(2) 0.0556(6) Uani d . 1 . .
O O1 0.7070(3) 0.6287(3) 0.6004(3) 0.1032(9) Uani d . 1 . .
O O2 0.9124(3) 0.7674(3) 0.5022(3) 0.1017(9) Uani d . 1 . .
H H2B 0.9495 0.7015 0.5469 0.153 Uiso calc R 1 . .

loop_
_atom_site_aniso_label
_atom_site_aniso_U_11
_atom_site_aniso_U_22
_atom_site_aniso_U_33
_atom_site_aniso_U_12
_atom_site_aniso_U_13
_atom_site_aniso_U_23
C1 0.0418(12) 0.0344(12) 0.0494(14) -0.0018(10) -0.0064(11) -0.0128(10)
C2 0.0505(14) 0.0459(14) 0.0580(17) -0.0008(11) -0.0022(13) -0.0207(12)
C3 0.0594(16) 0.0541(16) 0.0506(16) -0.0054(13) -0.0016(13) -0.0082(13)
C4 0.0639(17) 0.0381(13) 0.0614(18) -0.0055(12) -0.0059(15) -0.0063(12)
C5 0.0593(16) 0.0318(12) 0.0657(18) 0.0025(11) -0.0113(14) -0.0136(12)
C6 0.0443(13) 0.0330(11) 0.0535(15) 0.0023(10) -0.0088(12) -0.0145(10)
C7 0.0493(13) 0.0320(11) 0.0527(14) 0.0030(10) -0.0068(12) -0.0167(10)
C8 0.0634(17) 0.0520(15) 0.0663(18) 0.0084(13) -0.0006(15) -0.0295(14)
C9 0.0530(15) 0.0407(12) 0.0531(15) 0.0034(11) -0.0099(12) -0.0247(11)
C10 0.0612(18) 0.0599(17) 0.089(2) 0.0034(14) -0.0206(17) -0.0266(16)
C11 0.065(2) 0.099(3) 0.125(3) 0.009(2) -0.034(2) -0.053(3)
C12 0.089(3) 0.074(2) 0.073(2) 0.0165(19) -0.028(2) -0.0203(17)
C13 0.0704(19) 0.0555(16) 0.0571(17) 0.0060(14) -0.0128(15) -0.0090(13)
C14 0.0445(13) 0.0332(11) 0.0576(15) 0.0035(10) -0.0088(12) -0.0175(11)
C15 0.0426(12) 0.0310(11) 0.0477(13) 0.0001(9) -0.0107(11) -0.0166(10)
C16 0.0439(12) 0.0337(11) 0.0467(13) 0.0007(9) -0.0102(11) -0.0178(10)
C17 0.0439(13) 0.0386(12) 0.0554(15) -0.0006(10) -0.0055(12) -0.0193(11)
C18 0.0523(15) 0.0373(13) 0.0640(17) -0.0072(11) -0.0067(13) -0.0167(12)
C19 0.0472(14) 0.0398(13) 0.090(2) 0.0043(11) -0.0119(14) -0.0291(14)
C20 0.0448(13) 0.0366(12) 0.0772(19) -0.0015(10) -0.0091(13) -0.0235(12)
C21 0.094(3) 0.110(3) 0.105(3) 0.022(2) -0.039(3) -0.015(3)
C22 0.0560(18) 0.089(2) 0.081(2) -0.0001(17) -0.0146(17) -0.028(2)
N1 0.0446(11) 0.0336(10) 0.0524(12) 0.0004(8) -0.0069(10) -0.0163(9)
N2 0.0783(15) 0.0291(10) 0.0525(13) -0.0022(10) -0.0052(12) -0.0163(9)
N3 0.104(2) 0.0753(19) 0.083(2) 0.0293(17) -0.0411(19) -0.0328(16)
N4 0.0589(13) 0.0346(10) 0.0743(16) 0.0030(10) -0.0151(12) -0.0228(10)
O1 0.0889(18) 0.0776(17) 0.108(2) -0.0144(14) 0.0036(16) -0.0122(16)
O2 0.0828(17) 0.097(2) 0.094(2) -0.0047(14) -0.0226(15) 0.0014(15)

loop_
_atom_type_symbol
_atom_type_description
_atom_type_scat_dispersion_real
_atom_type_scat_dispersion_imag
_atom_type_scat_source
C C 0.0033 0.0016 'International Tables Vol C Tables 4.2.6.8 and 6.1.1.4'
H H 0.0000 0.0000 'International Tables Vol C Tables 4.2.6.8 and 6.1.1.4'
N N 0.0061 0.0033 'International Tables Vol C Tables 4.2.6.8 and 6.1.1.4'
O O 0.0106 0.0060 'International Tables Vol C Tables 4.2.6.8 and 6.1.1.4'

loop_
_geom_angle_atom_site_label_1
_geom_angle_atom_site_label_2
_geom_angle_atom_site_label_3
_geom_angle_site_symmetry_1
_geom_angle_site_symmetry_3
_geom_angle
_geom_angle_publ_flag
C2 C1 C6 . . 119.0(2) ?
C2 C1 N1 . . 112.7(2) ?
C6 C1 N1 . . 128.2(2) ?
C3 C2 C1 . . 122.5(3) ?
C3 C2 H2 . . 118.7 ?
C1 C2 H2 . . 118.7 ?
C4 C3 C2 . . 118.7(3) ?
C4 C3 H3 . . 120.6 ?
C2 C3 H3 . . 120.6 ?
C5 C4 C3 . . 120.2(2) ?
C5 C4 H4 . . 119.9 ?
C3 C4 H4 . . 119.9 ?
C4 C5 C6 . . 123.1(3) ?
C4 C5 H5 . . 118.4 ?
C6 C5 H5 . . 118.5 ?
N2 C6 C1 . . 126.6(2) ?
N2 C6 C5 . . 116.9(2) ?
C1 C6 C5 . . 116.5(2) ?
N2 C7 C8 . . 107.2(2) ?
N2 C7 C9 . . 112.2(2) ?
C8 C7 C9 . . 109.8(2) ?
N2 C7 C14 . . 109.4(2) ?
C8 C7 C14 . . 109.2(2) ?
C9 C7 C14 . . 108.97(19) ?
C7 C8 H8A . . 109.5 ?
C7 C8 H8B . . 109.5 ?
H8A C8 H8B . . 109.5 ?
C7 C8 H8C . . 109.5 ?
H8A C8 H8C . . 109.5 ?
H8B C8 H8C . . 109.5 ?
C10 C9 C13 . . 117.3(3) ?
C10 C9 C7 . . 122.5(2) ?
C13 C9 C7 . . 120.2(2) ?
C9 C10 C11 . . 117.9(3) ?
C9 C10 H10 . . 121.0 ?
C11 C10 H10 . . 121.0 ?
N3 C11 C10 . . 123.7(3) ?
N3 C11 H11 . . 118.1 ?
C10 C11 H11 . . 118.1 ?
N3 C12 C13 . . 123.3(3) ?
N3 C12 H12 . . 118.3 ?
C13 C12 H12 . . 118.3 ?
C12 C13 C9 . . 120.4(3) ?
C12 C13 H13 . . 119.8 ?
C9 C13 H13 . . 119.8 ?
C15 C14 C7 . . 112.2(2) ?
C15 C14 H14A . . 109.2 ?
C7 C14 H14A . . 109.2 ?
C15 C14 H14B . . 109.2 ?
C7 C14 H14B . . 109.2 ?
H14A C14 H14B . . 107.9 ?
N1 C15 C16 . . 115.3(2) ?
N1 C15 C14 . . 124.3(2) ?
C16 C15 C14 . . 120.4(2) ?
C20 C16 C17 . . 116.8(2) ?
C20 C16 C15 . . 120.8(2) ?
C17 C16 C15 . . 122.3(2) ?
C18 C17 C16 . . 119.0(2) ?
C18 C17 H17 . . 120.5 ?
C16 C17 H17 . . 120.5 ?
N4 C18 C17 . . 124.4(2) ?
N4 C18 H18 . . 117.8 ?
C17 C18 H18 . . 117.8 ?
N4 C19 C20 . . 124.1(2) ?
N4 C19 H19 . . 117.9 ?
C20 C19 H19 . . 117.9 ?
C19 C20 C16 . . 119.8(2) ?
C19 C20 H20 . . 120.1 ?
C16 C20 H20 . . 120.1 ?
C22 C21 H21A . . 109.5 ?
C22 C21 H21B . . 109.5 ?
H21A C21 H21B . . 109.5 ?
C22 C21 H21C . . 109.5 ?
H21A C21 H21C . . 109.5 ?
H21B C21 H21C . . 109.5 ?
O1 C22 O2 . . 118.9(3) ?
O1 C22 C21 . . 126.4(4) ?
O2 C22 C21 . . 113.9(3) ?
C15 N1 C1 . . 123.9(2) ?
C6 N2 C7 . . 129.0(2) ?
C6 N2 H2A . . 115.5 ?
C7 N2 H2A . . 115.5 ?
C11 N3 C12 . . 117.4(3) ?
C18 N4 C19 . . 115.8(2) ?
C22 O2 H2B . . 109.5 ?

loop_
_geom_bond_atom_site_label_1
_geom_bond_atom_site_label_2
_geom_bond_site_symmetry_2
_geom_bond_distance
_geom_bond_publ_flag
C1 C2 . 1.400(4) ?
C1 C6 . 1.408(4) ?
C1 N1 . 1.409(3) ?
C2 C3 . 1.375(4) ?
C2 H2 . 0.9300 ?
C3 C4 . 1.373(4) ?
C3 H3 . 0.9300 ?
C4 C5 . 1.360(4) ?
C4 H4 . 0.9300 ?
C5 C6 . 1.415(3) ?
C5 H5 . 0.9300 ?
C6 N2 . 1.370(4) ?
C7 N2 . 1.452(3) ?
C7 C8 . 1.522(4) ?
C7 C9 . 1.529(3) ?
C7 C14 . 1.546(4) ?
C8 H8A . 0.9600 ?
C8 H8B . 0.9600 ?
C8 H8C . 0.9600 ?
C9 C10 . 1.371(4) ?
C9 C13 . 1.382(4) ?
C10 C11 . 1.410(5) ?
C10 H10 . 0.9300 ?
C11 N3 . 1.309(5) ?
C11 H11 . 0.9300 ?
C12 N3 . 1.317(5) ?
C12 C13 . 1.358(4) ?
C12 H12 . 0.9300 ?
C13 H13 . 0.9300 ?
C14 C15 . 1.491(3) ?
C14 H14A . 0.9700 ?
C14 H14B . 0.9700 ?
C15 N1 . 1.284(3) ?
C15 C16 . 1.488(3) ?
C16 C20 . 1.381(4) ?
C16 C17 . 1.387(3) ?
C17 C18 . 1.380(3) ?
C17 H17 . 0.9300 ?
C18 N4 . 1.325(3) ?
C18 H18 . 0.9300 ?
C19 N4 . 1.334(3) ?
C19 C20 . 1.368(4) ?
C19 H19 . 0.9300 ?
C20 H20 . 0.9300 ?
C21 C22 . 1.471(5) ?
C21 H21A . 0.9600 ?
C21 H21B . 0.9600 ?
C21 H21C . 0.9600 ?
C22 O1 . 1.194(4) ?
C22 O2 . 1.290(4) ?
N2 H2A . 0.8600 ?
O2 H2B . 0.8200 ?

loop_
_geom_hbond_atom_site_label_D
_geom_hbond_atom_site_label_H
_geom_hbond_atom_site_label_A
_geom_hbond_site_symmetry_A
_geom_hbond_distance_DH
_geom_hbond_distance_HA
_geom_hbond_distance_DA
_geom_hbond_angle_DHA
N2 H2A N4 1_545 0.86 2.23 3.079(4) 171.8
O2 H2B N3 1_655 0.82 1.83 2.640(4) 168.3
